data_4069553
loop_
_publ_author_name
'Baratta, Walter'
'Ballico, Maurizio'
'Del Zotto, Alessandro'
'Herdtweck, Eberhardt'
'Magnolia, Santo'
'Peloso, Riccardo'
'Siega, Katia'
'Toniutti, Micaela'
'Zangrando, Ennio'
'Rigo, Pierluigi'

_publ_section_title
;
 Pincer CNN Ruthenium(II) Complexes with Oxygen-Containing Ligands (O2CR,
 OAr, OR, OSiR3, O3SCF3): Synthesis, Structure, and Catalytic Activity in
 Fast Transfer Hydrogenation
;
_journal_issue 15
_journal_name_full Organometallics
_journal_page_first 4421
_journal_paper_doi 10.1021/om900274r
_journal_volume 28
_journal_year 2009
_chemical_formula_moiety 'C43 H44 N2 O2 P2 Ru, 1.5(C6 H6)'
_chemical_formula_sum 'C52 H53 N2 O2 P2 Ru'
_chemical_formula_weight 900.97
_chemical_name_systematic
;
 ?
;
_space_group_IT_number 2
_symmetry_cell_setting triclinic
_symmetry_space_group_name_Hall '-P 1'
_symmetry_space_group_name_H-M 'P -1'
_atom_sites_solution_hydrogens geom
_atom_sites_solution_primary direct
_atom_sites_solution_secondary difmap
_audit_creation_method SHELXL-97
_cell_angle_alpha 84.26(3)
_cell_angle_beta 72.34(2)
_cell_angle_gamma 66.90(3)
_cell_formula_units_Z 2
_cell_length_a 11.815(4)
_cell_length_b 13.204(4)
_cell_length_c 17.016(4)
_cell_measurement_temperature 293(2)
_cell_volume 2326.1(13)
_computing_cell_refinement 'Denzo (Otwinowski & Minor 1997)'
_computing_data_collection 'Nonius Xpress'
_computing_data_reduction 'Denzo and Scalepack (Otwinowski & Minor 1997)'
_computing_molecular_graphics 'Ortep3/windows (Farrugia,1997)'
_computing_publication_material 'Wingx 1.70.00 (Farrugia, 1999)'
_computing_structure_refinement 'SHELX97 (Sheldrick, 1998)'
_computing_structure_solution 'SHELX97 (Sheldrick, 1998)'
_diffrn_ambient_temperature 293(2)
_diffrn_measured_fraction_theta_full 0.872
_diffrn_measured_fraction_theta_max 0.872
_diffrn_measurement_device_type 'image plate dip1030'
_diffrn_measurement_method 'laser scanner'
_diffrn_radiation_monochromator graphite
_diffrn_radiation_source 'fine-focus sealed tube'
_diffrn_radiation_type MoK\a
_diffrn_radiation_wavelength 0.71073
_diffrn_reflns_av_R_equivalents 0.0510
_diffrn_reflns_av_sigmaI/netI 0.0583
_diffrn_reflns_limit_h_max 15
_diffrn_reflns_limit_h_min -15
_diffrn_reflns_limit_k_max 17
_diffrn_reflns_limit_k_min -17
_diffrn_reflns_limit_l_max 22
_diffrn_reflns_limit_l_min -22
_diffrn_reflns_number 35379
_diffrn_reflns_theta_full 28.28
_diffrn_reflns_theta_max 28.28
_diffrn_reflns_theta_min 2.09
_exptl_absorpt_coefficient_mu 0.447
_exptl_absorpt_correction_T_max 0.9545
_exptl_absorpt_correction_T_min 0.3042
_exptl_absorpt_correction_type refdelf
_exptl_absorpt_process_details
;
Parkin S,Moezzi B & Hope H, (1995) J. Appl. Cryst. 28, 53-56
Cubic fit to sin(theta)/lambda - 24 parameters
;
_exptl_crystal_density_diffrn 1.286
_exptl_crystal_density_method 'not measured'
_exptl_crystal_F_000 938
_refine_diff_density_max 0.321
_refine_diff_density_min -0.241
_refine_diff_density_rms 0.049
_refine_ls_extinction_method none
_refine_ls_goodness_of_fit_ref 0.861
_refine_ls_hydrogen_treatment mixed
_refine_ls_matrix_type full
_refine_ls_number_parameters 538
_refine_ls_number_reflns 10080
_refine_ls_number_restraints 0
_refine_ls_restrained_S_all 0.875
_refine_ls_R_factor_all 0.0735
_refine_ls_R_factor_gt 0.0415
_refine_ls_shift/su_max 0.001
_refine_ls_shift/su_mean 0.000
_refine_ls_structure_factor_coef Fsqd
_refine_ls_weighting_details 'calc w=1/[\s^2^(Fo^2^)+(0.0493P)^2^+0.0000P] where P=(Fo^2^+2Fc^2^)/3'
_refine_ls_weighting_scheme calc
_refine_ls_wR_factor_gt 0.0966
_refine_ls_wR_factor_ref 0.1053
_reflns_number_gt 5902
_reflns_number_total 10080
_reflns_threshold_expression >2sigma(I)
_cod_data_source_file om900274r_si_002.cif
_cod_data_source_block wb2
_cod_original_cell_volume 2326.2(12)
_cod_database_code 4069553

loop_
_symmetry_equiv_pos_as_xyz
'x, y, z'
'-x, -y, -z'

loop_
_atom_site_label
_atom_site_type_symbol
_atom_site_fract_x
_atom_site_fract_y
_atom_site_fract_z
_atom_site_U_iso_or_equiv
_atom_site_adp_type
_atom_site_occupancy
_atom_site_symmetry_multiplicity
_atom_site_calc_flag
_atom_site_refinement_flags
Ru Ru 0.87655(2) 0.19028(2) 0.735941(16) 0.06963(10) Uani 1 1 d .
P1 P 0.78519(8) 0.11979(7) 0.85527(5) 0.0789(2) Uani 1 1 d .
P2 P 1.02726(8) 0.20872(7) 0.78180(5) 0.0751(2) Uani 1 1 d .
O1 O 0.71332(19) 0.2090(2) 0.69492(15) 0.0885(6) Uani 1 1 d .
O2 O 0.7687(3) 0.0920(3) 0.5959(2) 0.1415(12) Uani 1 1 d .
N1 N 0.9497(2) 0.2386(2) 0.61923(15) 0.0714(6) Uani 1 1 d .
N2 N 0.9762(3) 0.0319(2) 0.66297(18) 0.0798(7) Uani 1 1 d .
H2A H 1.011(3) -0.029(3) 0.685(2) 0.096 Uiso 1 1 d .
H1A H 0.915(3) 0.028(3) 0.645(2) 0.096 Uiso 1 1 d .
C1 C 0.9029(3) 0.3462(3) 0.6037(2) 0.0827(9) Uani 1 1 d .
C2 C 0.9438(4) 0.3795(4) 0.5232(3) 0.1025(12) Uani 1 1 d .
H2 H 0.9149 0.4539 0.5107 0.123 Uiso 1 1 calc R
C3 C 1.0272(4) 0.3017(4) 0.4622(3) 0.1108(13) Uani 1 1 d .
H3 H 1.0538 0.3239 0.4084 0.133 Uiso 1 1 calc R
C4 C 1.0710(4) 0.1929(4) 0.4801(2) 0.1019(11) Uani 1 1 d .
H4 H 1.1274 0.1405 0.4390 0.122 Uiso 1 1 calc R
C5 C 1.0304(3) 0.1611(3) 0.5604(2) 0.0836(9) Uani 1 1 d .
C6 C 1.0750(3) 0.0457(3) 0.5889(2) 0.0868(9) Uani 1 1 d .
H6A H 1.0911 -0.0043 0.5452 0.104 Uiso 1 1 calc R
H6B H 1.1548 0.0277 0.6022 0.104 Uiso 1 1 calc R
C7 C 0.7877(3) 0.3588(3) 0.7514(2) 0.0758(8) Uani 1 1 d .
C8 C 0.7007(3) 0.4270(3) 0.8203(2) 0.0896(9) Uani 1 1 d .
H8 H 0.6822 0.3937 0.8708 0.108 Uiso 1 1 calc R
C9 C 0.6414(4) 0.5403(3) 0.8171(3) 0.1029(11) Uani 1 1 d .
C10 C 0.6713(4) 0.5907(3) 0.7426(3) 0.1103(13) Uani 1 1 d .
H10 H 0.6345 0.6669 0.7397 0.132 Uiso 1 1 calc R
C11 C 0.7547(4) 0.5293(3) 0.6731(3) 0.1024(12) Uani 1 1 d .
H11 H 0.7725 0.5644 0.6233 0.123 Uiso 1 1 calc R
C12 C 0.8134(3) 0.4143(3) 0.6763(2) 0.0810(9) Uani 1 1 d .
C13 C 0.5448(5) 0.6063(4) 0.8935(3) 0.1439(18) Uani 1 1 d .
H13A H 0.5132 0.6830 0.8808 0.216 Uiso 1 1 calc R
H13B H 0.5855 0.5955 0.9364 0.216 Uiso 1 1 calc R
H7C H 0.4744 0.5821 0.9119 0.216 Uiso 1 1 calc R
C14 C 0.6925(4) 0.1731(4) 0.6425(3) 0.0991(11) Uani 1 1 d .
C15 C 0.6091(3) 0.1762(3) 0.9017(2) 0.0868(9) Uani 1 1 d .
C16 C 0.5520(4) 0.1279(3) 0.9707(2) 0.1012(11) Uani 1 1 d .
H16 H 0.6036 0.0685 0.9947 0.121 Uiso 1 1 calc R
C17 C 0.4201(4) 0.1670(4) 1.0038(3) 0.1172(13) Uani 1 1 d .
H17 H 0.3833 0.1350 1.0503 0.141 Uiso 1 1 calc R
C18 C 0.3445(4) 0.2524(5) 0.9681(3) 0.1209(14) Uani 1 1 d .
H18 H 0.2556 0.2778 0.9898 0.145 Uiso 1 1 calc R
C19 C 0.3985(4) 0.3020(4) 0.8997(3) 0.1190(13) Uani 1 1 d .
H19 H 0.3462 0.3607 0.8756 0.143 Uiso 1 1 calc R
C20 C 0.5314(4) 0.2637(3) 0.8671(2) 0.1014(11) Uani 1 1 d .
H20 H 0.5679 0.2976 0.8216 0.122 Uiso 1 1 calc R
C21 C 0.8064(3) -0.0221(3) 0.8349(2) 0.0808(8) Uani 1 1 d .
C22 C 0.7395(3) -0.0384(3) 0.7864(2) 0.0908(9) Uani 1 1 d .
H22 H 0.6818 0.0224 0.7674 0.109 Uiso 1 1 calc R
C23 C 0.7564(4) -0.1429(4) 0.7655(2) 0.1023(11) Uani 1 1 d .
H23 H 0.7110 -0.1515 0.7323 0.123 Uiso 1 1 calc R
C24 C 0.8389(4) -0.2336(4) 0.7932(3) 0.1141(13) Uani 1 1 d .
H24 H 0.8489 -0.3038 0.7798 0.137 Uiso 1 1 calc R
C25 C 0.9066(4) -0.2201(4) 0.8406(3) 0.1145(13) Uani 1 1 d .
H25 H 0.9630 -0.2814 0.8600 0.137 Uiso 1 1 calc R
C26 C 0.8917(4) -0.1160(3) 0.8601(3) 0.1031(11) Uani 1 1 d .
H26 H 0.9407 -0.1086 0.8913 0.124 Uiso 1 1 calc R
C27 C 0.8465(4) 0.0973(3) 0.9460(2) 0.1030(11) Uani 1 1 d .
H27A H 0.8022 0.0583 0.9868 0.124 Uiso 1 1 calc R
H27B H 0.9370 0.0502 0.9292 0.124 Uiso 1 1 calc R
C28 C 0.8310(4) 0.2016(4) 0.9864(3) 0.1193(13) Uani 1 1 d .
H28A H 0.8055 0.1941 1.0458 0.143 Uiso 1 1 calc R
H28B H 0.7623 0.2632 0.9723 0.143 Uiso 1 1 calc R
C29 C 0.9524(4) 0.2277(4) 0.9613(2) 0.1062(12) Uani 1 1 d .
H29A H 0.9473 0.2734 1.0045 0.127 Uiso 1 1 calc R
H29B H 1.0260 0.1593 0.9584 0.127 Uiso 1 1 calc R
C30 C 0.9766(3) 0.2856(3) 0.8800(2) 0.0892(9) Uani 1 1 d .
H30A H 1.0417 0.3138 0.8781 0.107 Uiso 1 1 calc R
H30B H 0.8982 0.3488 0.8811 0.107 Uiso 1 1 calc R
C31 C 1.1701(3) 0.0917(3) 0.7947(2) 0.0797(8) Uani 1 1 d .
C32 C 1.2655(3) 0.1109(3) 0.8158(2) 0.0956(10) Uani 1 1 d .
H32 H 1.2573 0.1828 0.8222 0.115 Uiso 1 1 calc R
C33 C 1.3719(4) 0.0240(4) 0.8270(3) 0.1046(12) Uani 1 1 d .
H33 H 1.4347 0.0378 0.8411 0.125 Uiso 1 1 calc R
C34 C 1.3856(4) -0.0820(4) 0.8175(3) 0.1069(12) Uani 1 1 d .
H34 H 1.4578 -0.1401 0.8249 0.128 Uiso 1 1 calc R
C35 C 1.2929(4) -0.1028(3) 0.7972(2) 0.1014(11) Uani 1 1 d .
H35 H 1.3026 -0.1750 0.7904 0.122 Uiso 1 1 calc R
C36 C 1.1844(3) -0.0161(3) 0.7867(2) 0.0872(9) Uani 1 1 d .
H36 H 1.1210 -0.0308 0.7741 0.105 Uiso 1 1 calc R
C37 C 1.1085(3) 0.2907(3) 0.7119(2) 0.0800(8) Uani 1 1 d .
C38 C 1.0676(4) 0.4025(3) 0.7221(3) 0.0970(10) Uani 1 1 d .
H38 H 0.9977 0.4385 0.7666 0.116 Uiso 1 1 calc R
C39 C 1.1296(5) 0.4634(4) 0.6667(3) 0.1201(15) Uani 1 1 d .
H39 H 1.1026 0.5387 0.6754 0.144 Uiso 1 1 calc R
C40 C 1.2300(5) 0.4118(4) 0.5996(3) 0.1226(15) Uani 1 1 d .
H40 H 1.2717 0.4518 0.5628 0.147 Uiso 1 1 calc R
C41 C 1.2683(4) 0.3024(4) 0.5871(3) 0.1105(13) Uani 1 1 d .
H41 H 1.3344 0.2679 0.5405 0.133 Uiso 1 1 calc R
C42 C 1.2100(3) 0.2412(3) 0.6432(2) 0.0909(10) Uani 1 1 d .
H42 H 1.2396 0.1656 0.6345 0.109 Uiso 1 1 calc R
C43 C 0.5524(4) 0.2245(5) 0.6382(4) 0.183(3) Uani 1 1 d .
H43A H 0.5450 0.1900 0.5940 0.274 Uiso 1 1 calc R
H43B H 0.5290 0.3020 0.6287 0.274 Uiso 1 1 calc R
H43C H 0.4961 0.2134 0.6894 0.274 Uiso 1 1 calc R
C44 C 0.5890(14) 0.3715(12) 0.4311(9) 0.270(6) Uani 1 1 d .
H44 H 0.5369 0.3792 0.4853 0.324 Uiso 1 1 calc R
C45 C 0.7180(12) 0.2980(9) 0.4107(9) 0.230(4) Uani 1 1 d .
H45 H 0.7542 0.2547 0.4501 0.276 Uiso 1 1 calc R
C46 C 0.7873(9) 0.2937(7) 0.3296(10) 0.205(4) Uani 1 1 d .
H46 H 0.8730 0.2458 0.3141 0.247 Uiso 1 1 calc R
C47 C 0.7373(14) 0.3560(12) 0.2702(8) 0.246(5) Uani 1 1 d .
H47 H 0.7880 0.3524 0.2159 0.295 Uiso 1 1 calc R
C48 C 0.6101(15) 0.4240(11) 0.2931(10) 0.248(5) Uani 1 1 d .
H48 H 0.5712 0.4656 0.2542 0.298 Uiso 1 1 calc R
C49 C 0.5431(12) 0.4294(13) 0.3723(12) 0.264(6) Uani 1 1 d .
H49 H 0.4575 0.4778 0.3872 0.317 Uiso 1 1 calc R
C50 C 0.5540(19) 0.0666(11) 0.4432(11) 0.265(5) Uani 1 1 d .
H50 H 0.5900 0.1107 0.4070 0.318 Uiso 1 1 calc R
C51 C 0.4598(18) 0.0375(14) 0.4315(9) 0.260(5) Uani 1 1 d .
H51 H 0.4300 0.0606 0.3855 0.311 Uiso 1 1 calc R
C52 C 0.4115(7) -0.0263(13) 0.4896(13) 0.204(4) Uani 1 1 d .
H52 H 0.3470 -0.0433 0.4806 0.245 Uiso 1 1 calc R

loop_
_atom_site_aniso_label
_atom_site_aniso_U_11
_atom_site_aniso_U_22
_atom_site_aniso_U_33
_atom_site_aniso_U_23
_atom_site_aniso_U_13
_atom_site_aniso_U_12
Ru 0.07092(14) 0.07874(17) 0.06526(16) 0.01229(11) -0.02231(11) -0.03532(12)
P1 0.0877(5) 0.0904(6) 0.0665(5) 0.0136(4) -0.0210(4) -0.0460(4)
P2 0.0792(5) 0.0802(5) 0.0773(5) 0.0149(4) -0.0324(4) -0.0380(4)
O1 0.0757(13) 0.1142(18) 0.0848(16) 0.0111(13) -0.0309(11) -0.0422(13)
O2 0.112(2) 0.188(3) 0.134(3) -0.046(2) -0.0533(19) -0.043(2)
N1 0.0711(14) 0.0872(17) 0.0617(15) 0.0116(13) -0.0227(12) -0.0360(13)
N2 0.0850(18) 0.0846(18) 0.0749(18) 0.0062(14) -0.0227(14) -0.0390(15)
C1 0.081(2) 0.102(2) 0.082(2) 0.0238(19) -0.0356(17) -0.0492(19)
C2 0.116(3) 0.116(3) 0.092(3) 0.043(2) -0.043(2) -0.061(2)
C3 0.117(3) 0.152(4) 0.077(3) 0.039(3) -0.029(2) -0.074(3)
C4 0.106(3) 0.136(3) 0.068(2) 0.013(2) -0.0189(19) -0.058(2)
C5 0.082(2) 0.114(3) 0.068(2) 0.0142(19) -0.0248(16) -0.0516(19)
C6 0.0794(19) 0.102(2) 0.078(2) 0.0003(19) -0.0176(16) -0.0368(18)
C7 0.0699(17) 0.0803(19) 0.083(2) 0.0105(17) -0.0305(15) -0.0306(15)
C8 0.097(2) 0.085(2) 0.089(3) 0.0063(19) -0.032(2) -0.0349(19)
C9 0.111(3) 0.080(2) 0.119(3) -0.002(2) -0.046(2) -0.027(2)
C10 0.123(3) 0.079(2) 0.136(4) 0.013(3) -0.052(3) -0.037(2)
C11 0.116(3) 0.092(3) 0.117(3) 0.036(2) -0.053(3) -0.052(2)
C12 0.0785(19) 0.083(2) 0.092(2) 0.0189(18) -0.0361(17) -0.0361(16)
C13 0.170(4) 0.096(3) 0.137(4) -0.019(3) -0.040(3) -0.019(3)
C14 0.095(3) 0.120(3) 0.086(3) -0.003(2) -0.029(2) -0.041(2)
C15 0.097(2) 0.097(2) 0.070(2) 0.0045(18) -0.0125(17) -0.050(2)
C16 0.117(3) 0.102(3) 0.081(2) 0.002(2) -0.005(2) -0.057(2)
C17 0.113(3) 0.131(4) 0.097(3) -0.003(3) 0.007(2) -0.062(3)
C18 0.093(3) 0.152(4) 0.105(3) -0.011(3) 0.003(2) -0.055(3)
C19 0.094(3) 0.142(4) 0.111(3) 0.012(3) -0.017(2) -0.047(3)
C20 0.101(3) 0.117(3) 0.087(3) 0.005(2) -0.011(2) -0.055(2)
C21 0.085(2) 0.088(2) 0.075(2) 0.0185(17) -0.0176(16) -0.0474(17)
C22 0.095(2) 0.096(3) 0.086(2) 0.0093(19) -0.0213(18) -0.0458(19)
C23 0.111(3) 0.109(3) 0.094(3) 0.000(2) -0.017(2) -0.059(2)
C24 0.116(3) 0.090(3) 0.121(4) -0.008(2) 0.004(3) -0.049(3)
C25 0.112(3) 0.095(3) 0.131(4) 0.019(3) -0.029(3) -0.043(2)
C26 0.105(3) 0.103(3) 0.109(3) 0.021(2) -0.034(2) -0.051(2)
C27 0.137(3) 0.121(3) 0.070(2) 0.022(2) -0.032(2) -0.072(3)
C28 0.144(4) 0.151(4) 0.077(3) 0.012(3) -0.030(2) -0.075(3)
C29 0.138(3) 0.133(3) 0.078(2) 0.009(2) -0.045(2) -0.073(3)
C30 0.098(2) 0.097(2) 0.086(2) 0.0073(19) -0.0379(19) -0.0432(19)
C31 0.0814(19) 0.086(2) 0.080(2) 0.0200(17) -0.0333(16) -0.0377(16)
C32 0.095(2) 0.096(2) 0.113(3) 0.015(2) -0.051(2) -0.040(2)
C33 0.097(3) 0.114(3) 0.115(3) 0.021(2) -0.049(2) -0.044(2)
C34 0.099(3) 0.104(3) 0.109(3) 0.020(2) -0.042(2) -0.025(2)
C35 0.114(3) 0.081(2) 0.107(3) 0.015(2) -0.040(2) -0.032(2)
C36 0.089(2) 0.089(2) 0.091(2) 0.0139(18) -0.0333(18) -0.0396(18)
C37 0.0793(19) 0.081(2) 0.095(2) 0.0189(18) -0.0382(18) -0.0404(16)
C38 0.103(2) 0.092(3) 0.113(3) 0.025(2) -0.046(2) -0.049(2)
C39 0.128(3) 0.096(3) 0.168(5) 0.047(3) -0.074(3) -0.062(3)
C40 0.106(3) 0.130(4) 0.158(4) 0.061(3) -0.056(3) -0.072(3)
C41 0.086(2) 0.140(4) 0.114(3) 0.036(3) -0.032(2) -0.057(2)
C42 0.084(2) 0.100(2) 0.103(3) 0.028(2) -0.039(2) -0.0478(19)
C43 0.108(3) 0.239(6) 0.195(6) -0.051(5) -0.085(4) -0.017(4)
C44 0.204(10) 0.303(12) 0.282(12) 0.027(10) -0.014(9) -0.123(9)
C45 0.197(8) 0.228(9) 0.280(11) 0.026(8) -0.045(8) -0.117(7)
C46 0.178(7) 0.157(6) 0.286(11) -0.034(7) -0.016(8) -0.097(5)
C47 0.253(11) 0.261(11) 0.278(11) -0.034(9) -0.052(9) -0.163(9)
C48 0.247(11) 0.285(11) 0.295(12) -0.009(10) -0.131(10) -0.144(9)
C49 0.188(8) 0.322(13) 0.313(14) -0.043(12) -0.057(10) -0.128(9)
C50 0.203(11) 0.266(11) 0.240(13) -0.056(10) 0.017(9) -0.046(9)
C51 0.197(9) 0.310(13) 0.211(10) -0.073(10) -0.023(9) -0.043(9)
C52 0.110(4) 0.251(10) 0.237(10) -0.093(8) -0.011(6) -0.061(5)

loop_
_atom_type_symbol
_atom_type_description
_atom_type_scat_dispersion_real
_atom_type_scat_dispersion_imag
_atom_type_scat_source
C C 0.0033 0.0016 'International Tables Vol C Tables 4.2.6.8 and 6.1.1.4'
H H 0.0000 0.0000 'International Tables Vol C Tables 4.2.6.8 and 6.1.1.4'
N N 0.0061 0.0033 'International Tables Vol C Tables 4.2.6.8 and 6.1.1.4'
O O 0.0106 0.0060 'International Tables Vol C Tables 4.2.6.8 and 6.1.1.4'
P P 0.1023 0.0942 'International Tables Vol C Tables 4.2.6.8 and 6.1.1.4'
Ru Ru -1.2594 0.8363 'International Tables Vol C Tables 4.2.6.8 and 6.1.1.4'

loop_
_geom_angle_atom_site_label_1
_geom_angle_atom_site_label_2
_geom_angle_atom_site_label_3
_geom_angle
_geom_angle_site_symmetry_1
N1 Ru C7 79.70(12) .
N1 Ru O1 85.32(9) .
C7 Ru O1 83.23(10) .
N1 Ru N2 76.99(11) .
C7 Ru N2 154.88(12) .
O1 Ru N2 85.66(10) .
N1 Ru P2 92.40(7) .
C7 Ru P2 84.96(8) .
O1 Ru P2 168.19(7) .
N2 Ru P2 105.14(8) .
N1 Ru P1 170.77(7) .
C7 Ru P1 105.61(10) .
O1 Ru P1 87.81(7) .
N2 Ru P1 96.37(8) .
P2 Ru P1 95.56(4) .
C21 P1 C27 100.09(17) .
C21 P1 C15 98.14(15) .
C27 P1 C15 102.91(18) .
C21 P1 Ru 109.24(11) .
C27 P1 Ru 121.79(13) .
C15 P1 Ru 120.42(12) .
C37 P2 C31 98.79(15) .
C37 P2 C30 99.71(16) .
C31 P2 C30 100.10(16) .
C37 P2 Ru 111.78(10) .
C31 P2 Ru 123.42(11) .
C30 P2 Ru 118.92(11) .
C14 O1 Ru 138.2(3) .
C1 N1 C5 123.2(3) .
C1 N1 Ru 117.2(2) .
C5 N1 Ru 119.2(2) .
C6 N2 Ru 108.2(2) .
N1 C1 C2 118.0(4) .
N1 C1 C12 113.6(3) .
C2 C1 C12 128.4(4) .
C3 C2 C1 119.7(4) .
C4 C3 C2 120.5(4) .
C3 C4 C5 119.2(4) .
N1 C5 C4 119.4(3) .
N1 C5 C6 115.9(3) .
C4 C5 C6 124.6(4) .
N2 C6 C5 110.2(3) .
C8 C7 C12 115.5(3) .
C8 C7 Ru 132.2(3) .
C12 C7 Ru 112.2(2) .
C9 C8 C7 123.9(4) .
C10 C9 C8 118.4(4) .
C10 C9 C13 121.4(4) .
C8 C9 C13 120.2(4) .
C11 C10 C9 120.8(4) .
C10 C11 C12 120.7(4) .
C11 C12 C7 120.7(4) .
C11 C12 C1 122.4(3) .
C7 C12 C1 116.9(3) .
O1 C14 O2 126.5(4) .
O1 C14 C43 115.6(4) .
O2 C14 C43 117.5(4) .
C20 C15 C16 118.7(3) .
C20 C15 P1 120.6(3) .
C16 C15 P1 120.7(3) .
C17 C16 C15 120.9(4) .
C18 C17 C16 119.8(4) .
C17 C18 C19 120.6(4) .
C18 C19 C20 119.7(4) .
C15 C20 C19 120.4(4) .
C26 C21 C22 116.3(3) .
C26 C21 P1 124.7(3) .
C22 C21 P1 118.9(3) .
C23 C22 C21 121.5(4) .
C24 C23 C22 120.6(4) .
C23 C24 C25 119.1(4) .
C24 C25 C26 120.3(4) .
C25 C26 C21 122.1(4) .
C28 C27 P1 115.1(3) .
C27 C28 C29 114.3(4) .
C30 C29 C28 115.8(3) .
C29 C30 P2 119.7(3) .
C36 C31 C32 118.3(3) .
C36 C31 P2 121.8(2) .
C32 C31 P2 119.8(3) .
C33 C32 C31 120.5(4) .
C34 C33 C32 120.5(4) .
C33 C34 C35 120.0(3) .
C34 C35 C36 120.1(4) .
C31 C36 C35 120.6(3) .
C38 C37 C42 117.5(3) .
C38 C37 P2 122.3(3) .
C42 C37 P2 120.1(3) .
C37 C38 C39 121.1(4) .
C40 C39 C38 119.9(4) .
C41 C40 C39 119.6(4) .
C40 C41 C42 120.7(4) .
C37 C42 C41 121.1(4) .
C49 C44 C45 118.9(14) .
C46 C45 C44 116.1(12) .
C47 C46 C45 123.5(12) .
C46 C47 C48 117.8(14) .
C49 C48 C47 118.6(15) .
C44 C49 C48 124.9(16) .
C52 C50 C51 114.3(14) 2_656
C52 C51 C50 118.2(13) .
C50 C52 C51 127.5(10) 2_656

loop_
_geom_bond_atom_site_label_1
_geom_bond_atom_site_label_2
_geom_bond_distance
_geom_bond_site_symmetry_2
Ru N1 2.058(2) .
Ru C7 2.060(3) .
Ru O1 2.162(2) .
Ru N2 2.236(3) .
Ru P2 2.2496(10) .
Ru P1 2.2879(11) .
P1 C21 1.844(4) .
P1 C27 1.847(4) .
P1 C15 1.847(4) .
P2 C37 1.836(3) .
P2 C31 1.842(3) .
P2 C30 1.853(4) .
O1 C14 1.180(4) .
O2 C14 1.251(5) .
N1 C1 1.338(4) .
N1 C5 1.349(4) .
N2 C6 1.487(4) .
C1 C2 1.397(5) .
C1 C12 1.461(5) .
C2 C3 1.379(6) .
C3 C4 1.361(6) .
C4 C5 1.385(5) .
C5 C6 1.487(5) .
C7 C8 1.411(5) .
C7 C12 1.420(4) .
C8 C9 1.385(5) .
C9 C10 1.384(6) .
C9 C13 1.516(6) .
C10 C11 1.373(6) .
C11 C12 1.404(5) .
C14 C43 1.545(5) .
C15 C20 1.373(5) .
C15 C16 1.394(5) .
C16 C17 1.381(5) .
C17 C18 1.356(6) .
C18 C19 1.385(6) .
C19 C20 1.390(5) .
C21 C26 1.383(5) .
C21 C22 1.385(4) .
C22 C23 1.382(5) .
C23 C24 1.362(6) .
C24 C25 1.362(6) .
C25 C26 1.377(5) .
C27 C28 1.522(5) .
C28 C29 1.532(5) .
C29 C30 1.516(5) .
C31 C36 1.381(4) .
C31 C32 1.398(4) .
C32 C33 1.379(5) .
C33 C34 1.364(5) .
C34 C35 1.371(5) .
C35 C36 1.390(5) .
C37 C38 1.373(5) .
C37 C42 1.386(5) .
C38 C39 1.401(5) .
C39 C40 1.369(6) .
C40 C41 1.351(6) .
C41 C42 1.386(5) .
C44 C49 1.315(15) .
C44 C45 1.404(12) .
C45 C46 1.369(12) .
C46 C47 1.364(13) .
C47 C48 1.368(13) .
C48 C49 1.333(14) .
C50 C52 1.321(14) 2_656
C50 C51 1.383(13) .
C51 C52 1.372(15) .
C52 C50 1.321(14) 2_656

loop_
_geom_hbond_atom_site_label_D
_geom_hbond_atom_site_label_H
_geom_hbond_atom_site_label_A
_geom_hbond_distance_DH
_geom_hbond_distance_HA
_geom_hbond_distance_DA
_geom_hbond_angle_DHA
N2 H1A O2 0.89(3) 1.99(3) 2.817(4) 153(3)

loop_
_geom_torsion_atom_site_label_1
_geom_torsion_atom_site_label_2
_geom_torsion_atom_site_label_3
_geom_torsion_atom_site_label_4
_geom_torsion
_geom_torsion_site_symmetry_1
_geom_torsion_site_symmetry_4
N1 Ru P1 C21 33.4(5) . .
C7 Ru P1 C21 157.60(13) . .
O1 Ru P1 C21 75.24(13) . .
N2 Ru P1 C21 -10.14(13) . .
P2 Ru P1 C21 -116.10(12) . .
N1 Ru P1 C27 149.1(5) . .
C7 Ru P1 C27 -86.64(18) . .
O1 Ru P1 C27 -168.99(18) . .
N2 Ru P1 C27 105.62(18) . .
P2 Ru P1 C27 -0.34(17) . .
N1 Ru P1 C15 -78.9(5) . .
C7 Ru P1 C15 45.33(15) . .
O1 Ru P1 C15 -37.02(15) . .
N2 Ru P1 C15 -122.41(15) . .
P2 Ru P1 C15 131.63(13) . .
N1 Ru P2 C37 16.21(15) . .
C7 Ru P2 C37 -63.22(16) . .
O1 Ru P2 C37 -62.3(4) . .
N2 Ru P2 C37 93.38(15) . .
P1 Ru P2 C37 -168.47(13) . .
N1 Ru P2 C31 -101.23(15) . .
C7 Ru P2 C31 179.33(16) . .
O1 Ru P2 C31 -179.7(3) . .
N2 Ru P2 C31 -24.07(15) . .
P1 Ru P2 C31 74.09(14) . .
N1 Ru P2 C30 131.56(15) . .
C7 Ru P2 C30 52.12(16) . .
O1 Ru P2 C30 53.1(4) . .
N2 Ru P2 C30 -151.27(15) . .
P1 Ru P2 C30 -53.12(13) . .
N1 Ru O1 C14 58.7(4) . .
C7 Ru O1 C14 138.9(4) . .
N2 Ru O1 C14 -18.5(4) . .
P2 Ru O1 C14 138.0(4) . .
P1 Ru O1 C14 -115.1(4) . .
C7 Ru N1 C1 -5.9(2) . .
O1 Ru N1 C1 78.0(2) . .
N2 Ru N1 C1 164.7(2) . .
P2 Ru N1 C1 -90.3(2) . .
P1 Ru N1 C1 120.1(4) . .
C7 Ru N1 C5 -178.7(2) . .
O1 Ru N1 C5 -94.8(2) . .
N2 Ru N1 C5 -8.1(2) . .
P2 Ru N1 C5 96.8(2) . .
P1 Ru N1 C5 -52.8(6) . .
N1 Ru N2 C6 22.6(2) . .
C7 Ru N2 C6 44.9(4) . .
O1 Ru N2 C6 108.8(2) . .
P2 Ru N2 C6 -66.4(2) . .
P1 Ru N2 C6 -163.9(2) . .
C5 N1 C1 C2 -2.5(4) . .
Ru N1 C1 C2 -175.0(2) . .
C5 N1 C1 C12 177.7(3) . .
Ru N1 C1 C12 5.2(3) . .
N1 C1 C2 C3 1.7(5) . .
C12 C1 C2 C3 -178.4(3) . .
C1 C2 C3 C4 -0.6(6) . .
C2 C3 C4 C5 0.2(6) . .
C1 N1 C5 C4 2.0(4) . .
Ru N1 C5 C4 174.4(2) . .
C1 N1 C5 C6 178.8(3) . .
Ru N1 C5 C6 -8.8(3) . .
C3 C4 C5 N1 -0.8(5) . .
C3 C4 C5 C6 -177.3(3) . .
Ru N2 C6 C5 -33.0(3) . .
N1 C5 C6 N2 28.9(4) . .
C4 C5 C6 N2 -154.5(3) . .
N1 Ru C7 C8 179.9(3) . .
O1 Ru C7 C8 93.5(3) . .
N2 Ru C7 C8 157.8(3) . .
P2 Ru C7 C8 -86.7(3) . .
P1 Ru C7 C8 7.7(3) . .
N1 Ru C7 C12 5.17(19) . .
O1 Ru C7 C12 -81.3(2) . .
N2 Ru C7 C12 -16.9(4) . .
P2 Ru C7 C12 98.5(2) . .
P1 Ru C7 C12 -167.08(18) . .
C12 C7 C8 C9 0.7(5) . .
Ru C7 C8 C9 -173.9(3) . .
C7 C8 C9 C10 -1.8(6) . .
C7 C8 C9 C13 177.4(4) . .
C8 C9 C10 C11 2.1(6) . .
C13 C9 C10 C11 -177.1(4) . .
C9 C10 C11 C12 -1.3(6) . .
C10 C11 C12 C7 0.1(5) . .
C10 C11 C12 C1 -179.8(3) . .
C8 C7 C12 C11 0.2(4) . .
Ru C7 C12 C11 175.8(2) . .
C8 C7 C12 C1 -179.9(3) . .
Ru C7 C12 C1 -4.2(3) . .
N1 C1 C12 C11 179.4(3) . .
C2 C1 C12 C11 -0.4(5) . .
N1 C1 C12 C7 -0.5(4) . .
C2 C1 C12 C7 179.7(3) . .
Ru O1 C14 O2 11.4(7) . .
Ru O1 C14 C43 -175.6(3) . .
C21 P1 C15 C20 -120.6(3) . .
C27 P1 C15 C20 137.0(3) . .
Ru P1 C15 C20 -2.6(4) . .
C21 P1 C15 C16 56.8(3) . .
C27 P1 C15 C16 -45.6(3) . .
Ru P1 C15 C16 174.8(2) . .
C20 C15 C16 C17 0.0(6) . .
P1 C15 C16 C17 -177.5(3) . .
C15 C16 C17 C18 1.1(7) . .
C16 C17 C18 C19 -1.2(7) . .
C17 C18 C19 C20 0.2(7) . .
C16 C15 C20 C19 -0.9(6) . .
P1 C15 C20 C19 176.5(3) . .
C18 C19 C20 C15 0.9(7) . .
C27 P1 C21 C26 -22.7(3) . .
C15 P1 C21 C26 -127.4(3) . .
Ru P1 C21 C26 106.3(3) . .
C27 P1 C21 C22 161.8(3) . .
C15 P1 C21 C22 57.1(3) . .
Ru P1 C21 C22 -69.2(3) . .
C26 C21 C22 C23 0.8(5) . .
P1 C21 C22 C23 176.6(3) . .
C21 C22 C23 C24 0.8(6) . .
C22 C23 C24 C25 -1.2(6) . .
C23 C24 C25 C26 -0.2(6) . .
C24 C25 C26 C21 1.9(6) . .
C22 C21 C26 C25 -2.1(5) . .
P1 C21 C26 C25 -177.7(3) . .
C21 P1 C27 C28 -174.0(3) . .
C15 P1 C27 C28 -73.2(3) . .
Ru P1 C27 C28 65.7(3) . .
P1 C27 C28 C29 -98.9(4) . .
C27 C28 C29 C30 81.8(5) . .
C28 C29 C30 P2 -71.6(4) . .
C37 P2 C30 C29 -155.8(3) . .
C31 P2 C30 C29 -55.0(3) . .
Ru P2 C30 C29 82.6(3) . .
C37 P2 C31 C36 -131.8(3) . .
C30 P2 C31 C36 126.6(3) . .
Ru P2 C31 C36 -8.4(3) . .
C37 P2 C31 C32 50.2(3) . .
C30 P2 C31 C32 -51.3(3) . .
Ru P2 C31 C32 173.7(2) . .
C36 C31 C32 C33 0.9(5) . .
P2 C31 C32 C33 178.9(3) . .
C31 C32 C33 C34 0.1(6) . .
C32 C33 C34 C35 -0.4(6) . .
C33 C34 C35 C36 -0.4(6) . .
C32 C31 C36 C35 -1.7(5) . .
P2 C31 C36 C35 -179.6(3) . .
C34 C35 C36 C31 1.5(6) . .
C31 P2 C37 C38 -136.0(3) . .
C30 P2 C37 C38 -34.1(3) . .
Ru P2 C37 C38 92.5(3) . .
C31 P2 C37 C42 48.0(3) . .
C30 P2 C37 C42 149.9(3) . .
Ru P2 C37 C42 -83.5(3) . .
C42 C37 C38 C39 -2.4(5) . .
P2 C37 C38 C39 -178.5(3) . .
C37 C38 C39 C40 2.1(6) . .
C38 C39 C40 C41 0.3(7) . .
C39 C40 C41 C42 -2.4(6) . .
C38 C37 C42 C41 0.3(5) . .
P2 C37 C42 C41 176.5(3) . .
C40 C41 C42 C37 2.1(5) . .
C49 C44 C45 C46 0.8(19) . .
C44 C45 C46 C47 0.0(15) . .
C45 C46 C47 C48 -1.8(16) . .
C46 C47 C48 C49 2.7(18) . .
C45 C44 C49 C48 0(2) . .
C47 C48 C49 C44 -2(2) . .
C52 C50 C51 C52 1.1(18) 2_656 .
C50 C51 C52 C50 -1(2) . 2_656
